data_2101623
loop_
_publ_author_name
'Ling, C. D.'
'Schmid, S.'
'Thompson, J. G.'
'Withers, R. L.'
'Sterns, M.'

_publ_section_title
;
 Synthesis and structure refinement of a new type of layered
 intergrowth phase: Sb~3+<i>x~</i>Nb~3{-~<i>x</i>}TiO~14~ and
 Sb~3+<i>x~</i>Ta~3{-~<i>x</i>}TiO~14~
;
_journal_issue 6
_journal_name_full 'Acta Crystallographica Section B'
_journal_page_first 932
_journal_page_last 938
_journal_paper_doi 10.1107/S0108768196008075
_journal_volume 52
_journal_year 1996
_chemical_formula_sum 'O14 Sb4.26 Ta1.74 Ti'
_chemical_formula_weight 1105.4
_chemical_name_systematic 'Antimony tantalum titanium oxide'
_space_group_IT_number 15
_symmetry_cell_setting monoclinic
_symmetry_space_group_name_Hall '-A 2ya'
_symmetry_space_group_name_H-M 'A 1 2/a 1'
_audit_creation_method from_xtal_archive_file_using_CIFIO
_cell_angle_alpha 90.000(9)
_cell_angle_beta 91.080(9)
_cell_angle_gamma 90.000(9)
_cell_formula_units_Z 4
_cell_length_a 5.4920(5)
_cell_length_b 4.8370(5)
_cell_length_c 40.165(4)
_cell_measurement_reflns_used 25
_cell_measurement_temperature 293
_cell_measurement_theta_max 24.70
_cell_measurement_theta_min 11.60
_cell_volume 1066.79(18)
_computing_data_reduction xtal_DIFDAT_ADDREF_ABSORB_SORTRF
_computing_molecular_graphics xtal
_computing_publication_material xtal_BONDLA_CIFIO
_computing_structure_refinement xtal_CRYLSQ
_computing_structure_solution xtal
_diffrn_ambient_temperature 293
_diffrn_measurement_device 'Philips PW100'
_diffrn_measurement_method \w/2\q
_diffrn_radiation_source xray_tube
_diffrn_radiation_type MoK\a
_diffrn_radiation_wavelength 0.7107
_diffrn_reflns_av_R_equivalents .041
_diffrn_reflns_av_sigmaI/netI .056
_diffrn_reflns_limit_h_max 0
_diffrn_reflns_limit_h_min -8
_diffrn_reflns_limit_k_max 0
_diffrn_reflns_limit_k_min -7
_diffrn_reflns_limit_l_max 63
_diffrn_reflns_limit_l_min -64
_diffrn_reflns_number 4547
_diffrn_reflns_reduction_process perpendicular_monochr_Lp
_diffrn_reflns_theta_max 34.97
_diffrn_reflns_theta_min 2.03
_diffrn_standards_decay_% 0.1
_diffrn_standards_interval_time 120
_diffrn_standards_number 3
_exptl_absorpt_coefficient_mu 30.94
_exptl_absorpt_correction_T_max .7878
_exptl_absorpt_correction_T_min .4168
_exptl_absorpt_correction_type gaussian
_exptl_crystal_colour yellow
_exptl_crystal_density_diffrn 6.88
_exptl_crystal_description plate
_exptl_crystal_F_000 1913.1
_exptl_crystal_size_max 0.04
_exptl_crystal_size_mid 0.03
_exptl_crystal_size_min 0.006
_refine_diff_density_max 10.252
_refine_diff_density_min -6.841
_refine_ls_abs_structure_details none
_refine_ls_abs_structure_Flack 0
_refine_ls_extinction_coef 139E2(9)
_refine_ls_extinction_method Zachariasen
_refine_ls_goodness_of_fit_all 4.081
_refine_ls_goodness_of_fit_obs 4.504
_refine_ls_matrix_type full
_refine_ls_number_constraints 0
_refine_ls_number_parameters 64
_refine_ls_number_reflns 1912
_refine_ls_number_restraints 0
_refine_ls_R_factor_all .075
_refine_ls_R_factor_obs .063
_refine_ls_shift/esd_max 0.07
_refine_ls_shift/esd_mean .703
_refine_ls_structure_factor_coef F
_refine_ls_weighting_scheme sigma
_refine_ls_wR_factor_all .081
_refine_ls_wR_factor_obs .08
_reflns_number_observed 1912
_reflns_number_total 2346
_reflns_observed_criterion refl_observed_if_F____>_.000_sigma(F___)
_cod_data_source_file br0050.cif
_cod_data_source_block sbtati
_cod_depositor_comments
;
The following automatic conversions were performed:
'_exptl_absorpt_correction_type' value 'Gaussian' changed to 'gaussian'
according to '/home/saulius/struct/CIF-dictionaries/cif_core.dic'
dictionary named 'cif_core.dic' version 2.4.1 from 2010-06-29.

Automatic conversion script
Id: cif_fix_enum 1527 2010-12-29 10:47:43Z saulius 

The following automatic conversions were performed:

'_exptl_absorpt_correction_type' value 'Gaussian' changed to
'gaussian' according to
/home/saulius/struct/CIF-dictionaries/cif_core.dic dictionary named
'cif_core.dic' version 2.4.1 from 2010-06-29.

Automatic conversion script
Id: cif_fix_values 1715 2011-07-08 13:25:40Z adriana 
;
_cod_original_cell_volume 1066.8(2)
_cod_original_sg_symbol_H-M 'A 2/a'
_cod_original_formula_sum 'Sb4.26 Ta1.74 Ti O14'
_cod_database_code 2101623

loop_
_symmetry_equiv_pos_as_xyz
+x,+y,+z
1/2+x,-y,+z
-x,-y,-z
1/2-x,+y,-z
+x,1/2+y,1/2+z
1/2+x,1/2-y,1/2+z
-x,1/2-y,1/2-z
1/2-x,1/2+y,1/2-z

loop_
_atom_site_aniso_label
_atom_site_aniso_U_11
_atom_site_aniso_U_22
_atom_site_aniso_U_33
_atom_site_aniso_U_12
_atom_site_aniso_U_13
_atom_site_aniso_U_23
Sb1 .0141(6) .0023(4) .0131(6) -.0009(4) .0043(4) -.0021(4)
Sb2 .0140(10) .0027(6) .0112(8) .00000 -.0056(7) .00000
Ta5 .0059(4) .0005(3) .0048(4) .0000(3) -.0002(3) -.0001(3)
Sb5 .0059(4) .0005(3) .0048(4) .0000(3) -.0002(3) -.0001(3)
Ta4 .0070(6) .0022(5) .0065(6) .0001(4) -.0013(4) .0001(4)
Ti4 .0070(6) .0022(5) .0065(6) .0001(4) -.0013(4) .0001(4)
Sb4 .0070(6) .0022(5) .0065(6) .0001(4) -.0013(4) .0001(4)

loop_
_atom_site_label
_atom_site_fract_x
_atom_site_fract_y
_atom_site_fract_z
_atom_site_U_iso_or_equiv
_atom_site_thermal_displace_type
_atom_site_occupancy
Sb1 .7568(3) .2919(2) .85362(3) .0098(5) Uani 1.0
Sb2 .75000 .7086(3) .50000 .0093(8) Uani 1.0
Ta5 .6233(2) .7507(2) .92696(2) .0037(4) Uani 0.41
Sb5 .6233(2) .7507(2) .92696(2) .0037(4) Uani 0.59
Ta4 .8333(2) .7582(2) .78210(3) .0052(5) Uani 0.46
Ti4 .8333(2) .7582(2) .78210(3) .0052(5) Uani 0.50
Sb4 .8333(2) .7582(2) .78210(3) .0052(5) Uani 0.04
O1 .573(2) .418(2) .4723(3) .005(2) Uiso 1.0
O2 .907(3) .084(3) .3254(4) .009(2) Uiso 1.0
O3 .596(2) .080(2) .3807(3) .006(2) Uiso 1.0
O4 .858(2) .436(2) .2364(3) .005(2) Uiso 1.0
O5 .880(3) .020(2) .4432(4) .008(2) Uiso 1.0
O6 .836(2) .532(3) .4107(3) .008(2) Uiso 1.0
O7 .573(2) .448(2) .2962(3) .005(2) Uiso 1.0

loop_
_atom_type_symbol
_atom_type_scat_dispersion_real
_atom_type_scat_dispersion_imag
_atom_type_scat_source
Sb -.816 1.546 Int._Tables_Vol_IV_Tables_2.2B_and_2.3.1
Ta -1.258 6.523 Int._Tables_Vol_IV_Tables_2.2B_and_2.3.1
Ti .248 .446 Int._Tables_Vol_IV_Tables_2.2B_and_2.3.1
O .008 .006 Int._Tables_Vol_IV_Tables_2.2B_and_2.3.1

loop_
_geom_angle_atom_site_label_1
_geom_angle_atom_site_label_2
_geom_angle_atom_site_label_3
_geom_angle_site_symmetry_1
_geom_angle_site_symmetry_2
_geom_angle_site_symmetry_3
_geom_angle
_geom_angle_publ_flag
O2 Sb1 O3 . 5_544 . 90.4(5) no
O2 Sb1 O2 . 5_544 2_455 83.4(5) no
O2 Sb1 O3 . 5_544 2 74.3(5) no
O3 Sb1 O2 . 5_544 2_455 73.0(5) no
O3 Sb1 O3 . 5_544 2 85.1(5) no
O2 Sb1 O3 2_455 5_544 2 148.6(4) no
O1 Sb2 O1 . . 2_565 84.9(5) no
O1 Sb2 O1 . . 3_666 72.8(5) no
O1 Sb2 O1 . . 4_656 92.2(5) no
O1 Sb2 O1 2_565 . 3_666 147.8(4) no
O1 Sb2 O1 2_565 . 4_656 72.8(5) no
O1 Sb2 O1 3_666 . 4_656 84.9(5) no
O1 Ta5 O3 . 5_544 . 167.9(5) no
O1 Ta5 O5 . 5_544 . 92.2(5) no
O1 Ta5 O6 . 5_544 . 96.8(5) no
O1 Ta5 O5 . 5_544 2_455 82.2(5) no
O1 Ta5 O6 . 5_544 2_465 88.0(5) no
O3 Ta5 O5 . 5_544 . 96.7(5) no
O3 Ta5 O6 . 5_544 . 90.6(5) no
O3 Ta5 O5 . 5_544 2_455 89.6(5) no
O3 Ta5 O6 . 5_544 2_465 82.5(5) no
O5 Ta5 O6 . 5_544 . 94.6(6) no
O5 Ta5 O5 . 5_544 2_455 90.0(5) no
O5 Ta5 O6 . 5_544 2_465 175.5(5) no
O6 Ta5 O5 . 5_544 2_455 175.3(5) no
O6 Ta5 O6 . 5_544 2_465 89.9(5) no
O5 Ta5 O6 2_455 5_544 2_465 85.6(5) no
O1 Sb5 O3 . 5_544 . 167.9(5) no
O1 Sb5 O5 . 5_544 . 92.2(5) no
O1 Sb5 O6 . 5_544 . 96.8(5) no
O1 Sb5 O5 . 5_544 2_455 82.2(5) no
O1 Sb5 O6 . 5_544 2_465 88.0(5) no
O3 Sb5 O5 . 5_544 . 96.7(5) no
O3 Sb5 O6 . 5_544 . 90.6(5) no
O3 Sb5 O5 . 5_544 2_455 89.6(5) no
O3 Sb5 O6 . 5_544 2_465 82.5(5) no
O5 Sb5 O6 . 5_544 . 94.6(6) no
O5 Sb5 O5 . 5_544 2_455 90.0(5) no
O5 Sb5 O6 . 5_544 2_465 175.5(5) no
O6 Sb5 O5 . 5_544 2_455 175.3(5) no
O6 Sb5 O6 . 5_544 2_465 89.9(5) no
O5 Sb5 O6 2_455 5_544 2_465 85.6(5) no
O2 Ta4 O4 . 5_544 . 164.3(6) no
O2 Ta4 O7 . 5_544 . 95.3(6) no
O2 Ta4 O7 . 5_544 2_565 86.1(5) no
O2 Ta4 O4 . 5_544 7_755 88.1(5) no
O2 Ta4 O4 . 5_544 8_645 95.2(5) no
O4 Ta4 O7 . 5_544 . 97.7(5) no
O4 Ta4 O7 . 5_544 2_565 84.3(5) no
O4 Ta4 O4 . 5_544 7_755 78.5(5) no
O4 Ta4 O4 . 5_544 8_645 92.0(5) no
O7 Ta4 O7 . 5_544 2_565 94.1(5) no
O7 Ta4 O4 . 5_544 7_755 175.6(5) no
O7 Ta4 O4 . 5_544 8_645 95.7(5) no
O7 Ta4 O4 2_565 5_544 7_755 83.4(5) no
O7 Ta4 O4 2_565 5_544 8_645 169.9(5) no
O4 Ta4 O4 7_755 5_544 8_645 86.6(5) no
O2 Ti4 O4 . 5_544 . 164.3(6) no
O2 Ti4 O7 . 5_544 . 95.3(6) no
O2 Ti4 O7 . 5_544 2_565 86.1(5) no
O2 Ti4 O4 . 5_544 7_755 88.1(5) no
O2 Ti4 O4 . 5_544 8_645 95.2(5) no
O4 Ti4 O7 . 5_544 . 97.7(5) no
O4 Ti4 O7 . 5_544 2_565 84.3(5) no
O4 Ti4 O4 . 5_544 7_755 78.5(5) no
O4 Ti4 O4 . 5_544 8_645 92.0(5) no
O7 Ti4 O7 . 5_544 2_565 94.1(5) no
O7 Ti4 O4 . 5_544 7_755 175.6(5) no
O7 Ti4 O4 . 5_544 8_645 95.7(5) no
O7 Ti4 O4 2_565 5_544 7_755 83.4(5) no
O7 Ti4 O4 2_565 5_544 8_645 169.9(5) no
O4 Ti4 O4 7_755 5_544 8_645 86.6(5) no
O2 Sb4 O4 . 5_544 . 164.3(6) no
O2 Sb4 O7 . 5_544 . 95.3(6) no
O2 Sb4 O7 . 5_544 2_565 86.1(5) no
O2 Sb4 O4 . 5_544 7_755 88.1(5) no
O2 Sb4 O4 . 5_544 8_645 95.2(5) no
O4 Sb4 O7 . 5_544 . 97.7(5) no
O4 Sb4 O7 . 5_544 2_565 84.3(5) no
O4 Sb4 O4 . 5_544 7_755 78.5(5) no
O4 Sb4 O4 . 5_544 8_645 92.0(5) no
O7 Sb4 O7 . 5_544 2_565 94.1(5) no
O7 Sb4 O4 . 5_544 7_755 175.6(5) no
O7 Sb4 O4 . 5_544 8_645 95.7(5) no
O7 Sb4 O4 2_565 5_544 7_755 83.4(5) no
O7 Sb4 O4 2_565 5_544 8_645 169.9(5) no
O4 Sb4 O4 7_755 5_544 8_645 86.6(5) no
Sb2 O1 Ta5 . . 5_544 134.6(7) no
Sb2 O1 Sb5 . . 5_544 134.6(7) no
Sb2 O1 Sb2 . . 2_465 107.2(6) no
Ta5 O1 Sb5 5_544 . 5_544 .0(2) no
Ta5 O1 Sb2 5_544 . 2_465 118.1(6) no
Sb5 O1 Sb2 5_544 . 2_465 118.1(6) no
Sb1 O2 Ta4 5_544 . 5_544 136.3(8) no
Sb1 O2 Ti4 5_544 . 5_544 136.3(8) no
Sb1 O2 Sb4 5_544 . 5_544 136.3(8) no
Sb1 O2 Sb1 5_544 . 6_554 104.9(6) no
Ta4 O2 Ti4 5_544 . 5_544 .00(9) no
Ta4 O2 Sb4 5_544 . 5_544 .00(9) no
Ta4 O2 Sb1 5_544 . 6_554 118.7(6) no
Ti4 O2 Sb4 5_544 . 5_544 .00(9) no
Ti4 O2 Sb1 5_544 . 6_554 118.7(6) no
Sb4 O2 Sb1 5_544 . 6_554 118.7(6) no
Sb1 O3 Ta5 5_544 . 5_544 139.3(7) no
Sb1 O3 Sb5 5_544 . 5_544 139.3(7) no
Sb1 O3 Sb1 5_544 . 6_454 107.8(6) no
Ta5 O3 Sb5 5_544 . 5_544 .00000 no
Ta5 O3 Sb1 5_544 . 6_454 112.3(6) no
Sb5 O3 Sb1 5_544 . 6_454 112.3(6) no
Ta4 O4 Ti4 5_544 . 5_544 .0(2) no
Ta4 O4 Sb4 5_544 . 5_544 .0(2) no
Ta4 O4 Ta4 5_544 . 3_766 101.5(5) no
Ta4 O4 Ta4 5_544 . 4_656 128.2(6) no
Ti4 O4 Sb4 5_544 . 5_544 .0(2) no
Ti4 O4 Ta4 5_544 . 3_766 101.5(5) no
Ti4 O4 Ta4 5_544 . 4_656 128.2(6) no
Sb4 O4 Ta4 5_544 . 3_766 101.5(5) no
Sb4 O4 Ta4 5_544 . 4_656 128.2(6) no
Ta4 O4 Ta4 3_766 . 4_656 129.5(6) no
Ta5 O5 Sb5 5_544 . 5_544 .00(10) no
Ta5 O5 Ta5 5_544 . 6_554 140.5(8) no
Sb5 O5 Ta5 5_544 . 6_554 140.5(8) no
Ta5 O6 Sb5 5_544 . 5_544 .00000 no
Ta5 O6 Ta5 5_544 . 6_564 138.2(7) no
Sb5 O6 Ta5 5_544 . 6_564 138.2(7) no
Ta4 O7 Ti4 5_544 . 5_544 .00(9) no
Ta4 O7 Sb4 5_544 . 5_544 .00(9) no
Ta4 O7 Ta4 5_544 . 6_464 142.3(7) no
Ti4 O7 Sb4 5_544 . 5_544 .00(9) no
Ti4 O7 Ta4 5_544 . 6_464 142.3(7) no
Sb4 O7 Ta4 5_544 . 6_464 142.3(7) no

loop_
_geom_bond_atom_site_label_1
_geom_bond_atom_site_label_2
_geom_bond_site_symmetry_1
_geom_bond_site_symmetry_2
_geom_bond_distance
_geom_bond_publ_flag
Sb1 O2 5_544 . 2.000(10) yes
Sb1 O3 5_544 . 1.990(10) yes
Sb1 O2 5_544 2_455 2.290(10) yes
Sb1 O3 5_544 2 2.230(10) yes
Sb2 O1 . . 2.030(10) yes
Sb2 O1 . 2_565 2.200(10) yes
Sb2 O1 . 3_666 2.200(10) yes
Sb2 O1 . 4_656 2.030(10) yes
Ta5 O1 5_544 . 2.010(10) yes
Ta5 O3 5_544 . 2.040(10) yes
Ta5 O5 5_544 . 1.900(10) yes
Ta5 O6 5_544 . 1.920(10) yes
Ta5 O5 5_544 2_455 1.990(10) yes
Ta5 O6 5_544 2_465 2.000(10) yes
Sb5 O1 5_544 . 2.010(10) yes
Sb5 O3 5_544 . 2.040(10) yes
Sb5 O5 5_544 . 1.900(10) yes
Sb5 O6 5_544 . 1.920(10) yes
Sb5 O5 5_544 2_455 1.990(10) yes
Sb5 O6 5_544 2_465 2.000(10) yes
Ta4 O2 5_544 . 1.970(10) yes
Ta4 O4 5_544 . 2.030(10) yes
Ta4 O7 5_544 . 1.800(10) yes
Ta4 O7 5_544 2_565 2.010(10) yes
Ta4 O4 5_544 7_755 2.090(10) yes
Ta4 O4 5_544 8_645 2.010(10) yes
Ti4 O2 5_544 . 1.970(10) yes
Ti4 O4 5_544 . 2.030(10) yes
Ti4 O7 5_544 . 1.800(10) yes
Ti4 O7 5_544 2_565 2.010(10) yes
Ti4 O4 5_544 7_755 2.090(10) yes
Ti4 O4 5_544 8_645 2.010(10) yes
Sb4 O2 5_544 . 1.970(10) yes
Sb4 O4 5_544 . 2.030(10) yes
Sb4 O7 5_544 . 1.800(10) yes
Sb4 O7 5_544 2_565 2.010(10) yes
Sb4 O4 5_544 7_755 2.090(10) yes
Sb4 O4 5_544 8_645 2.010(10) yes
